data_1569744
loop_
_publ_author_name
'An, Shuguo'
'Hao, Aiyou'
'Xing, Pengyao'

_publ_section_title
;
 Supramolecular axial chirality in [N-I-N]<sup>+</sup>-type halogen bonded
 dimers.
;
_journal_issue 37
_journal_name_full 'Chemical science'
_journal_page_first 10194
_journal_page_last 10202
_journal_paper_doi 10.1039/d3sc03170e
_journal_volume 14
_journal_year 2023
_chemical_formula_moiety '1.333(C48 H54 Ag1.5 N6 O9), 2(B F4)'
_chemical_formula_sum 'C64 H72 Ag2 B2 F8 N8 O12'
_chemical_formula_weight 1534.65
_space_group_crystal_system monoclinic
_space_group_IT_number 5
_space_group_name_Hall 'C 2y'
_space_group_name_H-M_alt 'C 1 2 1'
_atom_sites_solution_hydrogens geom
_atom_sites_solution_primary iterative
_audit_block_doi 10.5517/ccdc.csd.cc2ft6t9
_audit_creation_date 2023-04-24
_audit_creation_method
;
Olex2 1.3
(compiled 2020.11.12 svn.r5f609507 for OlexSys, GUI svn.r6272)
;
_audit_update_record
;
2023-04-24 deposited with the CCDC.	2023-08-29 downloaded from the CCDC.
;
_cell_angle_alpha 90
_cell_angle_beta 98.983(2)
_cell_angle_gamma 90
_cell_formula_units_Z 4
_cell_length_a 35.3671(11)
_cell_length_b 7.1383(2)
_cell_length_c 28.5374(6)
_cell_measurement_reflns_used 17521
_cell_measurement_temperature 293
_cell_measurement_theta_max 67.3110
_cell_measurement_theta_min 2.7530
_cell_volume 7116.2(3)
_computing_molecular_graphics 'Olex2 1.3 (Dolomanov et al., 2009)'
_computing_publication_material 'Olex2 1.3 (Dolomanov et al., 2009)'
_computing_structure_refinement 'SHELXL 2018/3 (Sheldrick, 2015)'
_computing_structure_solution 'olex2.solve 1.3 (Bourhis et al., 2015)'
_diffrn_ambient_temperature 293
_diffrn_detector 'Hybrid Pixel Array Detector'
_diffrn_detector_type HyPix
_diffrn_measured_fraction_theta_full 0.991
_diffrn_measured_fraction_theta_max 0.959
_diffrn_measurement_details
;
List of Runs (angles in degrees, time in seconds):

  # Type    Start    End  Width  t~exp~   \w     \q     \k     \f   Frames
#--------------------------------------------------------------------------
  1  \w     34.00  61.00   1.00    0.10    --   48.45  57.00 -30.00   27
  2  \w     34.00  63.00   1.00    0.10    --   48.45  57.00 -90.00   29
  3  \w     27.00  52.00   1.00    0.10    --   48.45  77.00-150.00   25
  4  \w     35.00  64.00   1.00    0.10    --   48.45  57.00-120.00   29
  5  \w     59.00 121.00   1.00    0.10    --   48.45   8.00-175.00   62
  6  \w     39.00  65.00   1.00    0.10    --   48.45  38.00-150.00   26
  7  \w     35.00  60.00   1.00    0.10    --  106.49 -77.00   0.00   25
  8  \w     41.00  66.00   1.00    0.10    --  106.49 -57.00   0.00   25
  9  \w     35.00 103.00   1.00    0.10    --  106.49 -77.00  90.00   68
 10  \w     34.00  66.00   1.00    0.10    --  106.49 -57.00  90.00   32
 11  \w     76.00 103.00   1.00    0.10    --  106.49 -77.00   0.00   27
 12  \w     36.00  64.00   1.00    0.10    --  106.49 -57.00-180.00   28
 13  \w     81.00 106.00   1.00    0.10    --  106.49 -99.00-180.00   25
 14  \w     37.00  96.00   1.00    0.10    --   48.45-125.00-120.00   59
 15  \w     81.00 107.00   1.00    0.10    --  106.49-125.00 -30.00   26
 16  \w     83.00 111.00   1.00    0.10    --  106.49-125.00   0.00   28
 17  \w     35.00  65.00   1.00    0.10    --  106.49-125.00   0.00   30
 18  \w     42.00  68.00   1.00    0.10    --  106.49-125.00 -30.00   26
 19  \w     54.00 103.00   1.00    0.10    --  106.49-125.00 -60.00   49
 20  \w     34.00  77.00   1.00    0.10    --  106.49 -99.00-180.00   43
 21  \w    135.00 167.00   1.00    0.10    --  106.49   8.00-175.00   32
 22  \w    106.00 161.00   1.00    0.10    --  106.49  77.00-150.00   55
 23  \w     87.00 162.00   1.00    0.10    --  106.49  77.00-120.00   75
 24  \w     94.00 145.00   1.00    0.10    --  106.49  38.00-150.00   51
 25  \w    123.00 149.00   1.00    0.10    --  106.49  19.00 -60.00   26
 26  \w     88.00 119.00   1.00    0.10    --  106.49   8.00-175.00   31
 27  \w    109.00 177.00   1.00    0.10    --  106.49  57.00 -60.00   68
 28  \w     92.00 178.00   1.00    0.10    --  106.49  77.00 -30.00   86
 29  \w     94.00 178.00   1.00    0.10    --  106.49  57.00  30.00   84
 30  \w    140.00 178.00   1.00    0.10    --  106.49 125.00   0.00   38
 31  \w     99.00 124.00   1.00    0.10    --  106.49 125.00   0.00   25
 32  \w    -22.00  26.00   1.00    0.10    --   48.45 -19.00-150.00   48
 33  \w    -24.00   1.00   1.00    0.10    --   48.45  -8.00   9.00   25
 34  \w    -25.00   7.00   1.00    0.10    --  -48.45   8.00-175.00   32
 35  \w    -59.00 -33.00   1.00    0.10    --  -48.45 -57.00 -60.00   26
 36  \w    -87.00 -61.00   1.00    0.10    --  -48.45 -77.00 -60.00   26
 37  \w    -63.00 -26.00   1.00    0.10    --  -48.45 -77.00 -90.00   37
 38  \w    -53.00 -26.00   1.00    0.10    --  -48.45 -77.00 -60.00   27
 39  \w   -100.00 -73.00   1.00    0.10    --  -48.45 -77.00-150.00   27
 40  \w    -80.00 -37.00   1.00    0.10    --  -48.45 -19.00 -90.00   43
 41  \w    -63.00 -38.00   1.00    0.10    --  -48.45 -38.00 -60.00   25
 42  \w   -120.00 -32.00   1.00    0.10    --  -48.45  -8.00   9.00   88
 43  \w   -137.00-111.00   1.00    0.10    --  -86.25  -8.00   9.00   26
 44  \w   -149.00-123.00   1.00    0.10    --  -86.25 -77.00   0.00   26
 45  \w   -141.00-115.00   1.00    0.10    --  -86.25 -77.00 -30.00   26
 46  \w    -89.00 -63.00   1.00    0.10    --  -86.25 -77.00 -30.00   26
 47  \w    -89.00 -63.00   1.00    0.10    --  -86.25 -77.00 -86.48   26
 48  \w    -88.00 -63.00   1.00    0.10    --  -86.25 -77.00-120.00   25
 49  \w    -89.00 -63.00   1.00    0.10    --  -86.25 -77.00-150.00   26
 50  \w    -89.00 -63.00   1.00    0.10    --  -86.25 -77.00-180.00   26
 51  \w   -158.00-119.00   1.00    0.10    --  -86.25 -77.00-150.00   39
 52  \w   -140.00-114.00   1.00    0.10    --  -86.25 -77.00-120.00   26
 53  \w   -134.00-109.00   1.00    0.10    --  -86.25 -75.00 -81.07   25
 54  \w    -91.00 -64.00   1.00    0.10    --  -86.25 -75.00 -81.07   27
 55  \w    -88.00 -63.00   1.00    0.10    --  -86.25 -77.00 -90.00   25
 56  \w    -89.00 -64.00   1.00    0.10    --  -86.25 -75.00 -98.32   25
 57  \w    -90.00 -65.00   1.00    0.10    --  -86.25 -74.00 -75.28   25
 58  \w    -88.00 -63.00   1.00    0.10    --  -86.25 -77.00   0.00   25
 59  \w    -99.00 -63.00   1.00    0.10    --  -86.25 -77.00 -60.00   36
 60  \w    -93.00 -66.00   1.00    0.10    --  -86.25 -73.00 -21.87   27
 61  \w    -96.00 -68.00   1.00    0.10    --  -86.25 -70.00 -29.71   28
 62  \w   -129.00 -66.00   1.00    0.10    --  -86.25 -70.00 -48.59   63
 63  \w   -154.00-128.00   1.00    0.10    --  -86.25 -74.00 -70.88   26
 64  \w   -123.00 -97.00   1.00    0.10    --  -86.25 -74.00 -70.88   26
 65  \w    -91.00 -66.00   1.00    0.10    --  -86.25 -70.00 -79.38   25
 66  \w    -92.00 -67.00   1.00    0.10    --  -86.25 -69.00 -25.18   25
 67  \w   -102.00 -66.00   1.00    0.10    --  -86.25 -70.00 -15.52   36
 68  \w    -98.00 -67.00   1.00    0.10    --  -86.25 -67.00 -58.52   31
 69  \w    -91.00 -65.00   1.00    0.10    --  -86.25 -73.00-144.05   26
 70  \w    -94.00 -68.00   1.00    0.10    --  -86.25 -68.00-142.31   26
 71  \w    -94.00 -67.00   1.00    0.10    --  -86.25 -69.00-145.97   27
 72  \w    -93.00 -67.00   1.00    0.10    --  -86.25 -69.00-157.00   26
 73  \w    -98.00 -68.00   1.00    0.10    --  -86.25 -66.00-123.21   30
 74  \w    -96.00 -69.00   1.00    0.10    --  -86.25 -66.00-127.36   27
 75  \w   -118.00 -68.00   1.00    0.10    --  -86.25 -66.00 -63.92   50
 76  \w   -145.00-119.00   1.00    0.10    --  -86.25 -67.00 -58.52   26
 77  \w   -104.00 -67.00   1.00    0.10    --  -86.25 -67.00 -23.50   37
 78  \w   -100.00 -75.00   1.00    0.10    --  -48.45  -8.00   9.00   25
 79  \w    -94.00 -68.00   1.00    0.10    --  -86.25 -66.00-117.75   26
 80  \w    -93.00 -67.00   1.00    0.10    --  -86.25 -67.00-130.68   26
 81  \w     48.00 111.00   1.00    0.10    --   48.45-152.00  87.00   63
 82  \w    -21.00   4.00   1.00    0.10    --   14.00 102.00  13.63   25
 83  \w    -21.00   5.00   1.00    0.10    --   14.00 103.00 176.70   26
 84  \w      3.00  29.00   1.00    0.10    --   34.00  95.00  95.62   26
 85  \w      1.00  26.00   1.00    0.10    --   34.00  98.00 169.34   25
 86  \w      3.00  28.00   1.00    0.10    --   34.00  94.00  24.86   25
 87  \w    -50.00  19.00   1.00    0.10    --  -48.45  57.00 -30.00   69
 88  \w    -51.00 -26.00   1.00    0.10    --  -48.45 -77.00  90.00   25
 89  \w    -58.00 -32.00   1.00    0.10    --  -48.45 -77.00  60.00   26
 90  \w    -20.00  20.00   1.00    0.10    --  -48.45  19.00 120.00   40
 91  \w     27.00  55.00   1.00    0.10    --   48.45  77.00 150.00   28
 92  \w    -61.00 -35.00   1.00    0.10    --  -58.00 -76.00-174.39   26
 93  \w   -124.00 -97.00   1.00    0.10    --  -58.00 -76.00-174.39   27
 94  \w     35.00  60.00   1.00    0.10    --   58.00  77.00 -46.61   25
 95  \w     35.00  61.00   1.00    0.10    --   58.00  77.00   4.95   26
 96  \w     36.00  62.00   1.00    0.10    --   58.00  76.00 -25.54   26
 97  \w     35.00  61.00   1.00    0.10    --   58.00  77.00-103.36   26
 98  \w     35.00  61.00   1.00    0.10    --   58.00  77.00 -69.91   26
 99  \w     35.00  61.00   1.00    0.10    --   58.00  77.00 -83.24   26
100  \w     92.00 117.00   1.00    0.10    --   58.00  77.00 -46.61   25
101  \w    104.00 130.00   1.00    0.10    --   58.00  77.00 -14.53   26
102  \w     35.00  61.00   1.00    0.10    --   58.00  77.00 -14.53   26
103  \w     41.00  67.00   1.00    0.10    --   62.00  72.00 -96.00   26
104  \w     40.00  66.00   1.00    0.10    --   62.00  75.00-136.61   26
105  \w     41.00  67.00   1.00    0.10    --   62.00  74.00  28.82   26
106  \w     39.00  65.00   1.00    0.10    --   62.00  77.00   9.41   26
107  \w    -71.00 -45.00   1.00    0.10    --  -66.00 -72.00 -18.04   26
108  \w    -71.00 -46.00   1.00    0.10    --  -66.00 -69.00 174.12   25
109  \w    -73.00 -47.00   1.00    0.10    --  -66.00 -67.00 -73.24   26
110  \w    -72.00 -46.00   1.00    0.10    --  -66.00 -69.00 -55.16   26
111  \w    -74.00 -48.00   1.00    0.10    --  -66.00 -66.00 -98.09   26
112  \w    -74.00 -48.00   1.00    0.10    --  -66.00 -67.00-151.86   26
113  \w    -75.00 -49.00   1.00    0.10    --  -66.00 -66.00 -86.02   26
114  \w    -72.00 -46.00   1.00    0.10    --  -66.00 -69.00-171.37   26
115  \w    -71.00 -45.00   1.00    0.10    --  -66.00 -74.00-101.23   26
116  \w    -74.00 -48.00   1.00    0.10    --  -66.00 -66.00-134.83   26
117  \w     43.00  68.00   1.00    0.10    --   66.00  77.00-159.30   25
118  \w     43.00  69.00   1.00    0.10    --   66.00  77.00  53.06   26
119  \w     47.00  73.00   1.00    0.10    --   70.00  77.00  79.44   26
120  \w     48.00  74.00   1.00    0.10    --   70.00  75.00  36.69   26
121  \w    -75.00 -50.00   1.00    0.10    --  -70.00 -69.00 -29.39   25
122  \w    -79.00 -53.00   1.00    0.10    --  -74.00 -73.00 158.64   26
123  \w    -78.00 -52.00   1.00    0.10    --  -74.00 -74.00 143.44   26
124  \w    -78.00 -53.00   1.00    0.10    --  -74.00 -73.00 146.56   25
125  \w    -80.00 -55.00   1.00    0.10    --  -74.00 -67.00 -20.25   25
126  \w   -144.00-118.00   1.00    0.10    --  -74.00 -76.00  43.03   26
127  \w    -77.00 -51.00   1.00    0.10    --  -74.00 -76.00 122.76   26
128  \w    -76.00 -51.00   1.00    0.10    --  -74.00 -76.00  43.03   25
129  \w    -80.00 -54.00   1.00    0.10    --  -74.00 -71.00 173.35   26
130  \w    -80.00 -55.00   1.00    0.10    --  -78.00 -76.00 110.78   25
131  \w    -82.00 -56.00   1.00    0.10    --  -78.00 -75.00 138.62   26
132  \w    -82.00 -56.00   1.00    0.10    --  -78.00 -74.00  28.15   26
133  \w    -82.00 -57.00   1.00    0.10    --  -78.00 -73.00  19.44   25
134  \w    -84.00 -58.00   1.00    0.10    --  -78.00 -71.00 172.46   26
135  \w    -86.00 -61.00   1.00    0.10    --  -82.00 -73.00   9.23   25
;
_diffrn_measurement_device 'four-circle diffractometer'
_diffrn_orient_matrix_type 'CrysAlisPro convention (1999,Acta A55,543-557)'
_diffrn_orient_matrix_UB_11 0.0143295000
_diffrn_orient_matrix_UB_12 0.0042264000
_diffrn_orient_matrix_UB_13 -0.0482699000
_diffrn_orient_matrix_UB_21 -0.0412503000
_diffrn_orient_matrix_UB_22 -0.0302698000
_diffrn_orient_matrix_UB_23 -0.0255233000
_diffrn_orient_matrix_UB_31 -0.0061367000
_diffrn_orient_matrix_UB_32 0.2136070000
_diffrn_orient_matrix_UB_33 -0.0026893000
_diffrn_radiation_monochromator mirror
_diffrn_radiation_probe x-ray
_diffrn_radiation_type 'Cu K\a'
_diffrn_radiation_wavelength 1.54184
_diffrn_reflns_av_R_equivalents 0.1361
_diffrn_reflns_av_unetI/netI 0.0863
_diffrn_reflns_Laue_measured_fraction_full 0.991
_diffrn_reflns_Laue_measured_fraction_max 0.959
_diffrn_reflns_limit_h_max 44
_diffrn_reflns_limit_h_min -43
_diffrn_reflns_limit_k_max 8
_diffrn_reflns_limit_k_min -7
_diffrn_reflns_limit_l_max 34
_diffrn_reflns_limit_l_min -35
_diffrn_reflns_number 101785
_diffrn_reflns_point_group_measured_fraction_full 0.974
_diffrn_reflns_point_group_measured_fraction_max 0.917
_diffrn_reflns_theta_full 67.684
_diffrn_reflns_theta_max 76.906
_diffrn_reflns_theta_min 2.760
_diffrn_source_type 'PhotonJet (Cu) X-ray Source'
_exptl_absorpt_coefficient_mu 5.132
_exptl_crystal_colour 'clear light colourless'
_exptl_crystal_colour_lustre clear
_exptl_crystal_colour_modifier light
_exptl_crystal_colour_primary colourless
_exptl_crystal_density_diffrn 1.432
_exptl_crystal_description block
_exptl_crystal_F_000 3136
_exptl_crystal_size_max 0.03
_exptl_crystal_size_mid 0.02
_exptl_crystal_size_min 0.01
_refine_diff_density_max 0.835
_refine_diff_density_min -0.597
_refine_diff_density_rms 0.083
_refine_ls_abs_structure_details
;
 Flack x determined using 2449 quotients [(I+)-(I-)]/[(I+)+(I-)]
 (Parsons, Flack and Wagner, Acta Cryst. B69 (2013) 249-259).
;
_refine_ls_abs_structure_Flack 0.007(8)
_refine_ls_extinction_method none
_refine_ls_goodness_of_fit_ref 1.002
_refine_ls_hydrogen_treatment constr
_refine_ls_matrix_type full
_refine_ls_number_parameters 878
_refine_ls_number_reflns 13750
_refine_ls_number_restraints 180
_refine_ls_restrained_S_all 1.009
_refine_ls_R_factor_all 0.1242
_refine_ls_R_factor_gt 0.0706
_refine_ls_shift/su_max 0.001
_refine_ls_shift/su_mean 0.000
_refine_ls_structure_factor_coef Fsqd
_refine_ls_weighting_details 'w=1/[\s^2^(Fo^2^)+(0.1000P)^2^] where P=(Fo^2^+2Fc^2^)/3'
_refine_ls_weighting_scheme calc
_refine_ls_wR_factor_gt 0.1668
_refine_ls_wR_factor_ref 0.1908
_reflns_Friedel_coverage 0.765
_reflns_Friedel_fraction_full 0.954
_reflns_Friedel_fraction_max 0.868
_reflns_number_gt 7763
_reflns_number_total 13750
_reflns_threshold_expression 'I > 2\s(I)'
_cod_data_source_file d3sc03170e2.cif
_cod_data_source_block 220412ea3_auto
_cod_depositor_comments 'Adding full bibliography for 1569744.cif.'
_cod_database_code 1569744
_shelx_shelxl_version_number 2018/3
_chemical_oxdiff_formula CNOBFAg
_shelx_space_group_comment
;
The symmetry employed for this shelxl refinement is uniquely defined
by the following loop, which should always be used as a source of
symmetry information in preference to the above space-group names.
They are only intended as comments.
;
_shelx_estimated_absorpt_t_max 0.950
_shelx_estimated_absorpt_t_min 0.861
_reflns_odcompleteness_completeness 99.70
_reflns_odcompleteness_iscentric 1
_reflns_odcompleteness_theta 66.97
_olex2_refinement_description
;
1. Fixed Uiso
 At 1.2 times of:
  All C(H) groups, All N(H) groups
 At 1.5 times of:
  All C(H,H,H) groups
2. Restrained distances
 B11-F2 = B11-F4 = B11-F3 = B11-F5
 1.4 with sigma of 0.02
 C60-C46
 1.5 with sigma of 0.02
 C13-C2 = C13-C11 = C13-C12
 1.5 with sigma of 0.2
 O2-C45
 1.5 with sigma of 0.2
 C59-C44 = C59-C42 = C59-C43
 1.5 with sigma of 0.2
 C59-C44 = C59-H59 = C59-C42 = C59-C43
 1.5 with sigma of 0.1
 F4-B11 \\sim F5-B11
 with sigma of 0.02
 F2-B11 \\sim F4-B11
 with sigma of 0.02
 F2-B11 \\sim F3-B11
 with sigma of 0.02
 C60-C57 \\sim C60-C58 \\sim C60-C46
 with sigma of 0.02
 C13-C12 \\sim C13-C11
 with sigma of 0.02
 C13-C11 \\sim C2-C13
 with sigma of 0.02
 C59-C43 \\sim C59-C42
 with sigma of 0.02
3. Uiso/Uaniso restraints and constraints
C46 \\sim C60 \\sim C58: within 2A with sigma of 0.01 and sigma for terminal
atoms of 0.02 within 2A
C11: within 2A with sigma of 0.01 and sigma for terminal atoms of 0.02 within 2A
C11 \\sim C2 \\sim C13 \\sim C12: within 2A with sigma of 0.01 and sigma for
terminal atoms of 0.02 within 2A
Uanis(C21) \\sim Ueq: with sigma of 0.001 and sigma for terminal atoms of 0.002
Uanis(B01Z) \\sim Ueq: with sigma of 0.01 and sigma for terminal atoms of 0.02
Uanis(F1) \\sim Ueq: with sigma of 0.001 and sigma for terminal atoms of 0.002
Uanis(F5) \\sim Ueq: with sigma of 0.01 and sigma for terminal atoms of 0.02
Uanis(B11) \\sim Ueq: with sigma of 0.01 and sigma for terminal atoms of 0.02
Uanis(C12) \\sim Ueq: with sigma of 0.001 and sigma for terminal atoms of 0.002
Uanis(C42) \\sim Ueq, Uanis(C59) \\sim Ueq, Uanis(C43) \\sim Ueq: with sigma of
0.001 and sigma for terminal atoms of 0.002
Uanis(O12) \\sim Ueq: with sigma of 0.001 and sigma for terminal atoms of 0.002
Uanis(C45) \\sim Ueq: with sigma of 0.001 and sigma for terminal atoms of 0.002
4. Rigid body (RIGU) restrains
 C46, C57, C60, C58
 with sigma for 1-2 distances of 0.001 and sigma for 1-3 distances of 0.002
 C46, C60, C58
 with sigma for 1-2 distances of 0.001 and sigma for 1-3 distances of 0.002
 C11
 with sigma for 1-2 distances of 0.001 and sigma for 1-3 distances of 0.002
 C12, C13, C2, C11
 with sigma for 1-2 distances of 0.001 and sigma for 1-3 distances of 0.002
 C42, C59, C43, C44
 with sigma for 1-2 distances of 0.001 and sigma for 1-3 distances of 0.002
5.a Ternary CH refined with riding coordinates:
 C11(H11), C19(H19), C57(H57), C18(H18), C60(H60), C13(H13), C44(H44), C59(H59)
5.b Aromatic/amide H refined with riding coordinates:
 C9(H9), N009(H009), N00B(H00B), C24(H24), C28(H28), C48(H48), C6(H6), C3(H3),
 C49(H49), C7(H7), C27(H27), C47(H47), C53(H53), C31(H31), N016(H016),
 N01B(H01B), C38(H38), C30(H30), C1(H1), C35(H35), C40(H40), C34(H34), C52(H52),
  C55(H55), C65(H65), C33(H33), C36(H36), C29(H29)
5.c Idealised Me refined as rotating group:
 C21(H21A,H21B,H21C), C62(H62A,H62B,H62C), C20(H20A,H20B,H20C), C16(H16A,H16B,
 H16C), C14(H14A,H14B,H14C), C46(H46A,H46B,H46C), C58(H58A,H58B,H58C), C2(H2A,
 H2B,H2C), C12(H12A,H12B,H12C), C63(H63A,H63B,H63C), C42(H42A,H42B,H42C),
 C43(H43A,H43B,H43C)
;
_olex2_submission_special_instructions 'No special instructions were received'
_oxdiff_exptl_absorpt_empirical_details
;
Empirical correction (ABSPACK) includes:
- Absorption correction using spherical harmonics
- Frame scaling
;
_oxdiff_exptl_absorpt_empirical_full_max 3.169
_oxdiff_exptl_absorpt_empirical_full_min 0.286

loop_
_space_group_symop_operation_xyz
'x, y, z'
'-x, y, -z'
'x+1/2, y+1/2, z'
'-x+1/2, y+1/2, -z'

loop_
_atom_site_label
_atom_site_type_symbol
_atom_site_fract_x
_atom_site_fract_y
_atom_site_fract_z
_atom_site_U_iso_or_equiv
_atom_site_adp_type
_atom_site_occupancy
_atom_site_site_symmetry_order
_atom_site_calc_flag
_atom_site_refinement_flags_posn
_atom_site_refinement_flags_adp
_atom_site_refinement_flags_occupancy
_atom_site_disorder_assembly
_atom_site_disorder_group
Ag01 Ag 0.50508(2) 0.45467(16) 0.24943(3) 0.0713(3) Uani 1 1 d . . . . .
Ag02 Ag 0.500000 0.2585(2) 0.000000 0.0809(5) Uani 1 2 d S T P . .
Ag03 Ag 0.500000 0.6858(2) 0.500000 0.0803(4) Uani 1 2 d S T P . .
N004 N 0.4661(3) 0.7450(17) 0.5560(3) 0.069(3) Uani 1 1 d . . . . .
N005 N 0.5107(2) 0.3647(13) 0.3231(3) 0.058(2) Uani 1 1 d . . . . .
C9 C 0.4284(3) 0.7099(19) 0.5518(3) 0.065(3) Uani 1 1 d . . . . .
H9 H 0.415237 0.678984 0.521991 0.078 Uiso 1 1 calc R U . . .
O6 O 0.4531(2) 0.4297(16) 0.4613(2) 0.082(2) Uani 1 1 d . . . . .
O9 O 0.3508(2) 0.6398(17) 0.5373(3) 0.098(3) Uani 1 1 d . . . . .
N009 N 0.3454(2) 0.2444(17) 0.1121(3) 0.074(3) Uani 1 1 d . . . . .
H009 H 0.356498 0.250304 0.141106 0.089 Uiso 1 1 calc R U . . .
C50 C 0.4674(3) 0.1212(17) 0.1388(4) 0.053(3) Uani 1 1 d . . . . .
N00B N 0.5965(3) 0.5577(18) 0.1057(3) 0.084(3) Uani 1 1 d . . . . .
H00B H 0.598022 0.603154 0.133861 0.101 Uiso 1 1 calc R U . . .
F8 F 0.6117(3) 0.7429(16) 0.2005(3) 0.127(3) Uani 1 1 d . . . . .
F7 F 0.5726(2) 0.6647(17) 0.2508(3) 0.124(4) Uani 1 1 d . . . . .
C24 C 0.4816(3) 0.3848(16) 0.3455(3) 0.054(3) Uani 1 1 d . . . . .
H24 H 0.458539 0.422522 0.327708 0.064 Uiso 1 1 calc R U . . .
C26 C 0.5477(3) 0.2768(18) 0.3981(4) 0.057(3) Uani 1 1 d . . . . .
O1 O 0.5567(3) 0.4897(18) 0.0389(3) 0.113(4) Uani 1 1 d . . . . .
N00J N 0.5003(3) 0.5517(14) 0.1775(3) 0.059(2) Uani 1 1 d . . . . .
C25 C 0.5444(3) 0.3100(18) 0.3476(4) 0.061(3) Uani 1 1 d . . . . .
C28 C 0.5837(4) 0.228(2) 0.4230(5) 0.081(4) Uani 1 1 d . . . . .
H28 H 0.586619 0.212439 0.455742 0.097 Uiso 1 1 calc R U . . .
C41 C 0.5624(4) 0.537(2) 0.0796(5) 0.080(4) Uani 1 1 d . . . . .
C48 C 0.5268(4) 0.031(2) 0.1876(4) 0.072(4) Uani 1 1 d . . . . .
H48 H 0.540152 -0.008949 0.216576 0.086 Uiso 1 1 calc R U . . .
C6 C 0.4869(4) 0.8457(17) 0.6833(4) 0.069(3) Uani 1 1 d . . . . .
H6 H 0.474822 0.854050 0.709870 0.083 Uiso 1 1 calc R U . . .
C11 C 0.3021(4) 0.660(3) 0.6003(5) 0.111(4) Uani 1 1 d D U . . .
H11 H 0.297424 0.555468 0.578003 0.134 Uiso 1 1 calc R U . . .
C8 C 0.4082(3) 0.7172(17) 0.5895(4) 0.059(3) Uani 1 1 d . . . . .
C3 C 0.5246(4) 0.8307(19) 0.6061(4) 0.067(3) Uani 1 1 d . . . . .
H3 H 0.537389 0.823439 0.580032 0.080 Uiso 1 1 calc R U . . .
C39 C 0.5281(4) 0.573(2) 0.1059(4) 0.069(4) Uani 1 1 d . . . . .
C49 C 0.4907(4) 0.0669(19) 0.1835(4) 0.071(3) Uani 1 1 d . . . . .
H49 H 0.478943 0.057902 0.210336 0.085 Uiso 1 1 calc R U . . .
C7 C 0.4261(3) 0.7611(17) 0.6326(4) 0.062(3) Uani 1 1 d . . . . .
H7 H 0.412676 0.765020 0.658142 0.075 Uiso 1 1 calc R U . . .
C27 C 0.5165(3) 0.3053(18) 0.4200(4) 0.061(3) Uani 1 1 d . . . . .
H27 H 0.518522 0.291030 0.452667 0.073 Uiso 1 1 calc R U . . .
C4 C 0.4849(3) 0.7936(17) 0.6002(4) 0.056(3) Uani 1 1 d . . . . .
O8 O 0.3433(3) 0.1761(19) 0.4555(4) 0.128(4) Uani 1 1 d . . . . .
C51 C 0.4868(3) 0.1398(17) 0.0992(4) 0.057(3) Uani 1 1 d . . . . .
C47 C 0.5467(4) 0.053(2) 0.1463(5) 0.076(4) Uani 1 1 d . . . . .
H47 H 0.572920 0.032490 0.149260 0.091 Uiso 1 1 calc R U . . .
C53 C 0.4286(3) 0.1521(16) 0.1333(4) 0.058(3) Uani 1 1 d . . . . .
H53 H 0.415673 0.139474 0.159073 0.070 Uiso 1 1 calc R U . . .
O5 O 0.2563(3) 0.440(2) 0.0570(4) 0.120(3) Uani 1 1 d . . . . .
C23 C 0.4821(3) 0.3548(17) 0.3937(4) 0.056(3) Uani 1 1 d . . . . .
C31 C 0.5757(3) 0.283(2) 0.3243(4) 0.074(3) Uani 1 1 d . . . . .
H31 H 0.573662 0.298175 0.291665 0.089 Uiso 1 1 calc R U . . .
C32 C 0.4656(4) 0.6120(18) 0.1520(4) 0.061(3) Uani 1 1 d . . . . .
N016 N 0.3444(3) 0.692(2) 0.6130(4) 0.088(3) Uani 1 1 d . . . . .
H016 H 0.355037 0.716148 0.641545 0.105 Uiso 1 1 calc R U . . .
C56 C 0.3671(4) 0.228(2) 0.0771(4) 0.073(3) Uani 1 1 d . . . . .
O3 O 0.3517(2) 0.2300(19) 0.0343(3) 0.108(4) Uani 1 1 d . . . . .
C5 C 0.4655(3) 0.8016(17) 0.6392(4) 0.058(3) Uani 1 1 d . . . . .
N01B N 0.4137(3) 0.3692(17) 0.3936(3) 0.081(3) Uani 1 1 d . . . . .
H01B H 0.411407 0.353929 0.363381 0.097 Uiso 1 1 calc R U . . .
C54 C 0.4088(4) 0.2020(18) 0.0892(4) 0.063(3) Uani 1 1 d . . . . .
C37 C 0.4633(4) 0.650(2) 0.1019(5) 0.077(4) Uani 1 1 d . . . . .
O7 O 0.3935(4) 0.051(2) 0.4324(5) 0.136(4) Uani 1 1 d . . . . .
N01G N 0.4678(3) 0.1966(16) 0.0564(3) 0.063(3) Uani 1 1 d . . . . .
C38 C 0.4951(4) 0.627(2) 0.0805(4) 0.070(4) Uani 1 1 d . . . . .
H38 H 0.493692 0.650578 0.048250 0.084 Uiso 1 1 calc R U . . .
O4 O 0.3094(4) 0.578(2) 0.0866(5) 0.140(4) Uani 1 1 d . . . . .
C10 C 0.3646(3) 0.680(2) 0.5770(4) 0.073(3) Uani 1 1 d . . . . .
F6 F 0.6220(4) 0.832(2) 0.2744(4) 0.201(7) Uani 1 1 d . . . . .
C30 C 0.6109(4) 0.231(2) 0.3522(6) 0.090(4) Uani 1 1 d . . . . .
H30 H 0.632309 0.216953 0.337396 0.108 Uiso 1 1 calc R U . . .
C1 C 0.5261(4) 0.877(2) 0.6877(5) 0.088(5) Uani 1 1 d . . . . .
H1 H 0.540219 0.898823 0.717487 0.106 Uiso 1 1 calc R U . . .
C35 C 0.3966(5) 0.719(2) 0.1028(6) 0.096(5) Uani 1 1 d . . . . .
H35 H 0.372750 0.755233 0.086836 0.115 Uiso 1 1 calc R U . . .
C17 C 0.3727(4) 0.177(3) 0.4335(5) 0.099(5) Uani 1 1 d . . . . .
C40 C 0.5304(3) 0.5336(18) 0.1545(4) 0.063(3) Uani 1 1 d . . . . .
H40 H 0.553638 0.493686 0.171302 0.075 Uiso 1 1 calc R U . . .
C34 C 0.4000(4) 0.683(2) 0.1506(5) 0.082(4) Uani 1 1 d . . . . .
H34 H 0.379005 0.696698 0.166339 0.098 Uiso 1 1 calc R U . . .
C19 C 0.3439(4) 0.450(4) 0.3827(6) 0.123(6) Uani 1 1 d . . . . .
H19 H 0.323742 0.460797 0.402543 0.148 Uiso 1 1 calc R U . . .
C61 C 0.2914(4) 0.446(3) 0.0814(5) 0.092(4) Uani 1 1 d . . . . .
C52 C 0.5267(4) 0.101(2) 0.1048(4) 0.069(3) Uani 1 1 d . . . . .
H52 H 0.539216 0.110786 0.078566 0.082 Uiso 1 1 calc R U . . .
B01Z B 0.6094(4) 0.714(3) 0.2442(5) 0.080(4) Uani 1 1 d . U . . .
C55 C 0.4307(3) 0.2256(17) 0.0520(4) 0.062(3) Uani 1 1 d . . . . .
H55 H 0.417928 0.264042 0.022569 0.074 Uiso 1 1 calc R U . . .
C65 C 0.5440(4) 0.877(2) 0.6488(4) 0.076(4) Uani 1 1 d . . . . .
H65 H 0.569795 0.907903 0.651803 0.091 Uiso 1 1 calc R U . . .
C33 C 0.4330(4) 0.6297(19) 0.1735(5) 0.074(3) Uani 1 1 d . . . . .
H33 H 0.434927 0.602028 0.205594 0.089 Uiso 1 1 calc R U . . .
C22 C 0.4486(3) 0.3878(18) 0.4178(3) 0.063(3) Uani 1 1 d . . . . .
C36 C 0.4252(5) 0.707(2) 0.0778(6) 0.089(4) Uani 1 1 d . . . . .
H36 H 0.421242 0.733114 0.045499 0.107 Uiso 1 1 calc R U . . .
C57 C 0.3045(4) 0.252(3) 0.1020(5) 0.094(4) Uani 1 1 d D . . . .
H57 H 0.297024 0.162357 0.076348 0.112 Uiso 1 1 calc R U . . .
C29 C 0.6146(4) 0.201(2) 0.4003(5) 0.086(4) Uani 1 1 d . . . . .
H29 H 0.637952 0.163367 0.417246 0.103 Uiso 1 1 calc R U . . .
C18 C 0.3795(3) 0.373(2) 0.4147(4) 0.077(4) Uani 1 1 d . . . . .
H18 H 0.384498 0.456421 0.442293 0.093 Uiso 1 1 calc R U . . .
C21 C 0.3520(7) 0.646(4) 0.3672(9) 0.188(10) Uani 1 1 d . U . . .
H21A H 0.329125 0.720600 0.365102 0.283 Uiso 1 1 calc R U . . .
H21B H 0.360215 0.642139 0.336707 0.283 Uiso 1 1 calc R U . . .
H21C H 0.371731 0.701427 0.389917 0.283 Uiso 1 1 calc R U . . .
C62 C 0.2392(5) 0.608(4) 0.0383(7) 0.168(9) Uani 1 1 d . . . . .
H62A H 0.245097 0.627335 0.006870 0.252 Uiso 1 1 calc R U . . .
H62B H 0.249056 0.711083 0.058187 0.252 Uiso 1 1 calc R U . . .
H62C H 0.211994 0.600751 0.036954 0.252 Uiso 1 1 calc R U . . .
C20 C 0.3299(5) 0.314(5) 0.3448(6) 0.173(11) Uani 1 1 d . . . . .
H20A H 0.345314 0.322006 0.320004 0.259 Uiso 1 1 calc R U . . .
H20B H 0.303736 0.340998 0.332078 0.259 Uiso 1 1 calc R U . . .
H20C H 0.331611 0.189198 0.357760 0.259 Uiso 1 1 calc R U . . .
C16 C 0.3345(5) -0.006(3) 0.4745(7) 0.174(11) Uani 1 1 d . . . . .
H16A H 0.321367 -0.081695 0.449327 0.261 Uiso 1 1 calc R U . . .
H16B H 0.318457 0.011741 0.498350 0.261 Uiso 1 1 calc R U . . .
H16C H 0.357806 -0.066440 0.488214 0.261 Uiso 1 1 calc R U . . .
F1 F 0.6311(6) 0.556(4) 0.2592(7) 0.288(10) Uani 1 1 d . U . . .
F2 F 0.43762(19) 0.2615(14) 0.2450(2) 0.096(2) Uani 1 1 d D . . . .
F4 F 0.3990(2) 0.1858(15) 0.2979(2) 0.113(3) Uani 1 1 d D . . . .
F3 F 0.3755(2) 0.243(3) 0.2188(3) 0.179(6) Uani 1 1 d D . . . .
F5 F 0.3955(4) 0.445(2) 0.2631(5) 0.214(6) Uani 1 1 d D U . . .
B11 B 0.4024(3) 0.260(2) 0.2551(4) 0.091(5) Uani 1 1 d D U . . .
O11 O 0.2514(3) 0.7890(19) 0.5518(4) 0.124(4) Uani 1 1 d . . . . .
O10 O 0.2979(3) 0.9905(19) 0.5786(5) 0.119(4) Uani 1 1 d . . . . .
C15 C 0.2846(4) 0.837(3) 0.5768(5) 0.097(5) Uani 1 1 d . . . . .
C14 C 0.2304(5) 0.948(4) 0.5248(7) 0.183(11) Uani 1 1 d . . . . .
H14A H 0.211767 0.898811 0.499779 0.274 Uiso 1 1 calc R U . . .
H14B H 0.248275 1.025146 0.511525 0.274 Uiso 1 1 calc R U . . .
H14C H 0.217785 1.021410 0.545922 0.274 Uiso 1 1 calc R U . . .
C60 C 0.2849(5) 0.191(2) 0.1413(6) 0.129(5) Uani 1 1 d D U . . .
H60 H 0.257854 0.182901 0.127215 0.155 Uiso 1 1 calc R U . . .
C46 C 0.2863(6) 0.342(3) 0.1768(7) 0.156(6) Uani 1 1 d D U . . .
H46A H 0.311908 0.391132 0.183639 0.233 Uiso 1 1 calc R U . . .
H46B H 0.278920 0.293525 0.205380 0.233 Uiso 1 1 calc R U . . .
H46C H 0.269098 0.440998 0.164590 0.233 Uiso 1 1 calc R U . . .
C58 C 0.2948(5) 0.001(3) 0.1610(7) 0.140(6) Uani 1 1 d D U . . .
H58A H 0.290221 -0.090315 0.135974 0.210 Uiso 1 1 calc R U . . .
H58B H 0.279225 -0.027946 0.184769 0.210 Uiso 1 1 calc R U . . .
H58C H 0.321316 -0.002516 0.174955 0.210 Uiso 1 1 calc R U . . .
C2 C 0.2824(5) 0.782(3) 0.6792(6) 0.140(5) Uani 1 1 d D U . . .
H2A H 0.304469 0.860872 0.679107 0.210 Uiso 1 1 calc R U . . .
H2B H 0.282266 0.735025 0.710701 0.210 Uiso 1 1 calc R U . . .
H2C H 0.259622 0.854035 0.669397 0.210 Uiso 1 1 calc R U . . .
C13 C 0.2840(5) 0.617(3) 0.6448(5) 0.136(4) Uani 1 1 d D U . . .
H13 H 0.257020 0.612668 0.630382 0.163 Uiso 1 1 calc R U . . .
C12 C 0.2903(7) 0.408(4) 0.6581(9) 0.198(7) Uani 1 1 d D U . . .
H12A H 0.271988 0.332888 0.637891 0.297 Uiso 1 1 calc R U . . .
H12B H 0.287130 0.389514 0.690556 0.297 Uiso 1 1 calc R U . . .
H12C H 0.315727 0.371354 0.653999 0.297 Uiso 1 1 calc R U . . .
O2 O 0.6414(4) 0.312(3) 0.1589(5) 0.171(6) Uani 1 1 d D . . . .
C44 C 0.6324(5) 0.504(4) 0.0875(6) 0.141(5) Uani 1 1 d D . . . .
H44 H 0.625722 0.422872 0.059828 0.169 Uiso 1 1 calc R U . . .
C45 C 0.6568(10) 0.394(6) 0.1266(13) 0.198(12) Uani 1 1 d D U . . .
O12 O 0.6892(8) 0.359(4) 0.1268(9) 0.277(11) Uani 1 1 d . U . . .
C63 C 0.6632(7) 0.191(4) 0.1962(9) 0.207(12) Uani 1 1 d . . . . .
H63A H 0.674466 0.088355 0.181463 0.311 Uiso 1 1 calc R U . . .
H63B H 0.646109 0.142171 0.216368 0.311 Uiso 1 1 calc R U . . .
H63C H 0.682977 0.262565 0.214895 0.311 Uiso 1 1 calc R U . . .
C59 C 0.6562(9) 0.667(5) 0.0741(9) 0.205(7) Uani 1 1 d D U . . .
H59 H 0.681016 0.624459 0.066808 0.246 Uiso 1 1 calc DR U . . .
C42 C 0.6605(8) 0.810(4) 0.1098(10) 0.209(7) Uani 1 1 d D U . . .
H42A H 0.636393 0.872273 0.109738 0.314 Uiso 1 1 calc R U . . .
H42B H 0.679271 0.899178 0.103289 0.314 Uiso 1 1 calc R U . . .
H42C H 0.668570 0.754344 0.140380 0.314 Uiso 1 1 calc R U . . .
C43 C 0.6358(8) 0.768(5) 0.0367(9) 0.216(7) Uani 1 1 d D U . . .
H43A H 0.624182 0.682899 0.012563 0.324 Uiso 1 1 calc R U . . .
H43B H 0.652877 0.850323 0.023596 0.324 Uiso 1 1 calc R U . . .
H43C H 0.616228 0.840190 0.048104 0.324 Uiso 1 1 calc R U . . .

loop_
_atom_site_aniso_label
_atom_site_aniso_U_11
_atom_site_aniso_U_22
_atom_site_aniso_U_33
_atom_site_aniso_U_23
_atom_site_aniso_U_13
_atom_site_aniso_U_12
Ag01 0.0754(5) 0.0940(6) 0.0465(4) 0.0073(3) 0.0155(3) -0.0092(5)
Ag02 0.0881(9) 0.1117(12) 0.0474(6) 0.000 0.0246(6) 0.000
Ag03 0.0878(9) 0.1105(12) 0.0471(6) 0.000 0.0241(6) 0.000
N004 0.084(7) 0.076(8) 0.048(5) -0.002(5) 0.012(5) 0.019(6)
N005 0.057(5) 0.070(7) 0.048(5) 0.004(4) 0.006(4) -0.015(4)
C9 0.074(8) 0.081(9) 0.036(6) 0.008(6) 0.000(5) 0.010(6)
O6 0.092(5) 0.105(6) 0.050(4) -0.020(5) 0.015(3) -0.026(5)
O9 0.084(6) 0.142(9) 0.063(5) 0.008(5) 0.000(4) -0.004(6)
N009 0.058(5) 0.113(9) 0.051(5) 0.006(6) 0.008(4) 0.009(6)
C50 0.058(6) 0.047(7) 0.053(7) -0.001(5) 0.007(5) -0.003(5)
N00B 0.082(7) 0.110(9) 0.063(6) -0.034(6) 0.018(5) -0.027(6)
F8 0.151(7) 0.163(9) 0.072(5) -0.008(6) 0.037(5) -0.037(7)
F7 0.082(5) 0.205(11) 0.087(5) 0.003(6) 0.019(4) -0.025(6)
C24 0.054(6) 0.071(9) 0.034(5) -0.003(5) 0.002(4) -0.001(5)
C26 0.060(6) 0.063(8) 0.045(6) 0.001(5) -0.002(5) -0.012(6)
O1 0.126(7) 0.177(13) 0.048(4) -0.038(6) 0.044(5) -0.052(7)
N00J 0.075(6) 0.064(6) 0.038(5) -0.001(4) 0.009(4) -0.012(5)
C25 0.063(7) 0.054(8) 0.068(7) -0.005(6) 0.012(6) 0.000(5)
C28 0.098(11) 0.065(10) 0.077(9) 0.005(7) 0.009(8) 0.004(7)
C41 0.098(10) 0.084(10) 0.065(8) 0.004(7) 0.037(7) -0.014(8)
C48 0.084(9) 0.077(9) 0.051(7) 0.009(6) -0.002(6) 0.009(7)
C6 0.095(9) 0.067(8) 0.048(7) -0.008(6) 0.019(6) -0.008(7)
C11 0.072(8) 0.181(12) 0.083(8) -0.011(7) 0.016(6) -0.004(9)
C8 0.067(7) 0.054(8) 0.058(7) 0.003(6) 0.013(6) 0.009(6)
C3 0.077(8) 0.062(9) 0.065(8) -0.016(6) 0.023(6) -0.001(6)
C39 0.091(9) 0.072(9) 0.047(7) -0.016(6) 0.026(6) -0.025(7)
C49 0.081(9) 0.077(10) 0.058(7) 0.016(6) 0.023(6) 0.004(7)
C7 0.083(8) 0.061(8) 0.044(6) -0.005(6) 0.012(5) 0.000(6)
C27 0.064(7) 0.065(8) 0.052(7) -0.013(6) 0.000(5) -0.001(6)
C4 0.070(7) 0.054(7) 0.046(6) -0.003(5) 0.016(5) 0.005(6)
O8 0.109(7) 0.168(11) 0.127(8) 0.033(8) 0.078(6) 0.004(7)
C51 0.075(8) 0.048(8) 0.050(7) -0.003(5) 0.017(5) 0.001(6)
C47 0.069(8) 0.071(9) 0.092(9) 0.010(8) 0.023(7) 0.014(6)
C53 0.075(7) 0.057(8) 0.046(6) -0.006(5) 0.020(5) -0.007(6)
O5 0.087(6) 0.162(10) 0.107(7) 0.011(8) -0.002(5) 0.002(8)
C23 0.058(6) 0.061(8) 0.047(6) -0.001(5) 0.008(5) -0.010(5)
C31 0.071(8) 0.087(10) 0.070(7) 0.002(7) 0.023(6) -0.003(7)
C32 0.085(8) 0.061(8) 0.036(6) 0.007(5) 0.011(5) -0.007(6)
N016 0.060(6) 0.123(10) 0.079(7) 0.015(7) 0.010(5) 0.006(6)
C56 0.078(8) 0.079(10) 0.063(8) -0.003(7) 0.009(6) -0.002(7)
O3 0.085(6) 0.177(11) 0.058(5) -0.007(6) -0.002(4) -0.004(6)
C5 0.078(8) 0.038(7) 0.062(7) -0.005(6) 0.020(6) 0.002(5)
N01B 0.066(6) 0.122(10) 0.057(5) -0.016(6) 0.020(5) -0.004(6)
C54 0.071(8) 0.065(8) 0.055(7) -0.008(6) 0.013(6) -0.003(6)
C37 0.109(11) 0.051(9) 0.063(8) -0.005(6) -0.014(7) -0.002(7)
O7 0.113(9) 0.117(9) 0.193(12) 0.013(9) 0.068(8) -0.001(8)
N01G 0.087(7) 0.066(7) 0.039(5) 0.003(5) 0.020(4) 0.002(5)
C38 0.093(10) 0.078(10) 0.041(6) 0.003(6) 0.019(6) -0.012(7)
O4 0.097(9) 0.125(11) 0.191(13) 0.001(9) 0.006(8) -0.003(8)
C10 0.065(7) 0.099(10) 0.055(7) 0.015(7) 0.005(6) 0.010(7)
F6 0.215(12) 0.267(16) 0.147(8) -0.119(10) 0.113(8) -0.153(12)
C30 0.072(8) 0.059(9) 0.146(13) -0.002(9) 0.033(8) 0.016(7)
C1 0.104(11) 0.092(13) 0.065(8) -0.027(8) 0.007(7) -0.005(8)
C35 0.088(10) 0.081(11) 0.107(13) 0.005(9) -0.020(9) 0.009(8)
C17 0.075(9) 0.141(15) 0.092(10) 0.004(10) 0.040(7) 0.015(10)
C40 0.066(7) 0.068(8) 0.054(7) -0.005(6) 0.012(5) -0.017(6)
C34 0.076(9) 0.086(10) 0.085(9) -0.006(8) 0.018(7) 0.007(8)
C19 0.085(10) 0.177(18) 0.119(12) 0.033(14) 0.052(9) 0.044(13)
C61 0.073(9) 0.107(12) 0.096(9) 0.013(10) 0.009(7) -0.012(10)
C52 0.078(8) 0.078(10) 0.053(7) -0.005(6) 0.017(6) 0.008(7)
B01Z 0.075(8) 0.101(10) 0.061(7) 0.007(7) 0.002(6) 0.001(7)
C55 0.067(7) 0.069(9) 0.050(6) 0.010(6) 0.015(5) -0.006(6)
C65 0.077(8) 0.089(11) 0.064(7) -0.018(7) 0.017(6) -0.006(7)
C33 0.077(8) 0.067(9) 0.080(8) -0.011(7) 0.016(7) -0.007(7)
C22 0.074(7) 0.073(10) 0.043(6) -0.005(5) 0.011(5) -0.011(6)
C36 0.095(11) 0.073(10) 0.094(11) -0.003(8) -0.001(9) -0.007(8)
C57 0.065(8) 0.115(12) 0.100(9) -0.005(7) 0.012(6) -0.008(8)
C29 0.081(9) 0.080(10) 0.091(10) 0.018(8) -0.001(8) 0.022(7)
C18 0.072(8) 0.093(11) 0.075(7) -0.017(7) 0.038(6) -0.010(6)
C21 0.188(10) 0.189(10) 0.189(10) 0.001(3) 0.031(3) 0.001(3)
C62 0.119(15) 0.21(3) 0.161(18) 0.067(18) -0.024(13) 0.024(16)
C20 0.082(11) 0.31(4) 0.112(14) 0.007(19) -0.017(10) 0.003(16)
C16 0.133(14) 0.21(3) 0.197(19) 0.123(19) 0.089(14) 0.027(15)
F1 0.288(10) 0.289(10) 0.289(10) 0.002(3) 0.045(3) 0.002(3)
F2 0.069(4) 0.134(7) 0.082(4) -0.014(5) 0.008(3) -0.004(4)
F4 0.121(6) 0.151(8) 0.069(5) 0.017(5) 0.015(4) -0.004(6)
F3 0.092(6) 0.37(2) 0.067(5) -0.021(8) -0.006(4) -0.051(9)
F5 0.219(12) 0.199(13) 0.246(13) 0.039(12) 0.102(11) 0.072(11)
B11 0.093(9) 0.104(11) 0.078(8) 0.008(8) 0.019(8) 0.014(8)
O11 0.083(7) 0.175(12) 0.112(7) 0.016(8) 0.013(6) -0.015(7)
O10 0.084(7) 0.124(11) 0.149(10) 0.024(7) 0.022(6) -0.007(7)
C15 0.057(9) 0.145(16) 0.090(10) 0.008(10) 0.015(7) -0.007(9)
C14 0.084(10) 0.25(3) 0.21(2) 0.13(2) 0.007(11) 0.041(15)
C60 0.095(9) 0.170(13) 0.129(10) 0.024(7) 0.037(8) 0.002(9)
C46 0.157(14) 0.186(15) 0.130(11) 0.018(10) 0.045(11) 0.034(13)
C58 0.100(10) 0.165(13) 0.158(14) 0.033(9) 0.029(10) -0.017(9)
C2 0.106(11) 0.213(12) 0.106(10) -0.011(9) 0.034(9) 0.022(11)
C13 0.121(9) 0.194(8) 0.100(8) -0.004(6) 0.039(7) -0.016(7)
C12 0.200(8) 0.197(8) 0.197(8) 0.004(3) 0.032(3) -0.002(3)
O2 0.164(13) 0.200(16) 0.136(11) 0.007(11) -0.018(10) 0.033(12)
C44 0.142(12) 0.210(11) 0.076(9) -0.040(8) 0.035(9) 0.014(9)
C45 0.198(12) 0.198(12) 0.198(12) -0.0001(14) 0.031(2) 0.0002(14)
O12 0.276(11) 0.278(12) 0.278(11) 0.001(3) 0.044(3) 0.000(3)
C63 0.19(2) 0.22(3) 0.20(2) -0.02(2) -0.03(2) 0.05(2)
C59 0.205(7) 0.206(7) 0.205(7) -0.0002(14) 0.0327(17) -0.0011(14)
C42 0.210(8) 0.208(7) 0.210(7) -0.002(3) 0.034(3) -0.002(3)
C43 0.217(8) 0.215(8) 0.216(7) 0.004(3) 0.032(3) 0.000(3)

loop_
_atom_type_symbol
_atom_type_description
_atom_type_scat_dispersion_real
_atom_type_scat_dispersion_imag
_atom_type_scat_source
C C 0.0181 0.0091 'International Tables Vol C Tables 4.2.6.8 and 6.1.1.4'
H H 0.0000 0.0000 'International Tables Vol C Tables 4.2.6.8 and 6.1.1.4'
Ag Ag 0.1306 4.2820 'International Tables Vol C Tables 4.2.6.8 and 6.1.1.4'
B B 0.0090 0.0039 'International Tables Vol C Tables 4.2.6.8 and 6.1.1.4'
F F 0.0727 0.0534 'International Tables Vol C Tables 4.2.6.8 and 6.1.1.4'
N N 0.0311 0.0180 'International Tables Vol C Tables 4.2.6.8 and 6.1.1.4'
O O 0.0492 0.0322 'International Tables Vol C Tables 4.2.6.8 and 6.1.1.4'

loop_
_geom_angle_atom_site_label_1
_geom_angle_atom_site_label_2
_geom_angle_atom_site_label_3
_geom_angle
_geom_angle_site_symmetry_1
_geom_angle_site_symmetry_3
_geom_angle_publ_flag
N00J Ag01 N005 178.2(4) . . ?
N01G Ag02 N01G 156.4(6) 2_655 . ?
N004 Ag03 N004 157.7(7) . 2_656 ?
N004 Ag03 O6 102.3(3) 2_656 . ?
N004 Ag03 O6 93.4(3) . . ?
N004 Ag03 O6 102.3(3) . 2_656 ?
N004 Ag03 O6 93.4(3) 2_656 2_656 ?
O6 Ag03 O6 90.5(5) . 2_656 ?
C9 N004 Ag03 123.3(7) . . ?
C9 N004 C4 117.5(9) . . ?
C4 N004 Ag03 118.4(8) . . ?
C24 N005 Ag01 118.8(7) . . ?
C24 N005 C25 118.9(9) . . ?
C25 N005 Ag01 121.8(7) . . ?
N004 C9 H9 118.3 . . ?
N004 C9 C8 123.3(10) . . ?
C8 C9 H9 118.3 . . ?
C22 O6 Ag03 124.0(7) . . ?
C56 N009 H009 119.1 . . ?
C56 N009 C57 121.8(10) . . ?
C57 N009 H009 119.1 . . ?
C51 C50 C49 116.5(10) . . ?
C53 C50 C49 124.1(10) . . ?
C53 C50 C51 119.4(10) . . ?
C41 N00B H00B 119.2 . . ?
C41 N00B C44 121.7(11) . . ?
C44 N00B H00B 119.2 . . ?
N005 C24 H24 117.3 . . ?
N005 C24 C23 125.4(10) . . ?
C23 C24 H24 117.3 . . ?
C28 C26 C25 118.3(11) . . ?
C27 C26 C25 119.0(10) . . ?
C27 C26 C28 122.7(11) . . ?
C32 N00J Ag01 122.0(7) . . ?
C40 N00J Ag01 119.1(8) . . ?
C40 N00J C32 118.4(9) . . ?
N005 C25 C26 119.6(10) . . ?
N005 C25 C31 120.1(11) . . ?
C31 C25 C26 120.3(11) . . ?
C26 C28 H28 119.2 . . ?
C29 C28 C26 121.5(14) . . ?
C29 C28 H28 119.2 . . ?
N00B C41 C39 115.1(11) . . ?
O1 C41 N00B 125.3(12) . . ?
O1 C41 C39 119.6(13) . . ?
C49 C48 H48 120.2 . . ?
C49 C48 C47 119.7(11) . . ?
C47 C48 H48 120.2 . . ?
C5 C6 H6 119.7 . . ?
C1 C6 H6 119.7 . . ?
C1 C6 C5 120.7(11) . . ?
N016 C11 H11 109.4 . . ?
N016 C11 C15 107.8(15) . . ?
N016 C11 C13 110.9(12) . . ?
C15 C11 H11 109.4 . . ?
C15 C11 C13 109.8(14) . . ?
C13 C11 H11 109.4 . . ?
C9 C8 C10 115.5(10) . . ?
C7 C8 C9 120.0(11) . . ?
C7 C8 C10 124.4(11) . . ?
C4 C3 H3 119.6 . . ?
C65 C3 H3 119.6 . . ?
C65 C3 C4 120.8(11) . . ?
C38 C39 C41 118.2(11) . . ?
C38 C39 C40 120.4(11) . . ?
C40 C39 C41 121.1(13) . . ?
C50 C49 H49 118.3 . . ?
C48 C49 C50 123.3(11) . . ?
C48 C49 H49 118.3 . . ?
C8 C7 H7 120.3 . . ?
C8 C7 C5 119.4(10) . . ?
C5 C7 H7 120.3 . . ?
C26 C27 H27 120.0 . . ?
C26 C27 C23 120.0(11) . . ?
C23 C27 H27 120.0 . . ?
N004 C4 C3 119.1(10) . . ?
N004 C4 C5 120.8(11) . . ?
C5 C4 C3 120.0(10) . . ?
C17 O8 C16 114.9(14) . . ?
C50 C51 C52 119.1(10) . . ?
N01G C51 C50 120.8(10) . . ?
N01G C51 C52 120.1(10) . . ?
C48 C47 H47 120.4 . . ?
C52 C47 C48 119.2(11) . . ?
C52 C47 H47 120.4 . . ?
C50 C53 H53 120.0 . . ?
C50 C53 C54 119.9(10) . . ?
C54 C53 H53 120.0 . . ?
C61 O5 C62 118.7(16) . . ?
C24 C23 C22 123.3(10) . . ?
C27 C23 C24 117.0(10) . . ?
C27 C23 C22 119.6(10) . . ?
C25 C31 H31 121.2 . . ?
C25 C31 C30 117.6(12) . . ?
C30 C31 H31 121.2 . . ?
N00J C32 C37 118.8(11) . . ?
C33 C32 N00J 121.3(10) . . ?
C33 C32 C37 119.8(12) . . ?
C11 N016 H016 122.1 . . ?
C10 N016 C11 115.8(11) . . ?
C10 N016 H016 122.1 . . ?
N009 C56 C54 120.0(10) . . ?
O3 C56 N009 120.3(11) . . ?
O3 C56 C54 119.7(11) . . ?
C6 C5 C7 123.5(10) . . ?
C4 C5 C6 117.5(11) . . ?
C4 C5 C7 119.0(10) . . ?
C22 N01B H01B 118.1 . . ?
C22 N01B C18 123.9(9) . . ?
C18 N01B H01B 118.1 . . ?
C53 C54 C56 126.1(11) . . ?
C53 C54 C55 117.0(11) . . ?
C55 C54 C56 116.9(11) . . ?
C32 C37 C36 114.8(13) . . ?
C38 C37 C32 119.7(12) . . ?
C38 C37 C36 125.5(13) . . ?
C51 N01G Ag02 119.1(8) . . ?
C55 N01G Ag02 122.1(7) . . ?
C55 N01G C51 118.6(9) . . ?
C39 C38 C37 120.2(12) . . ?
C39 C38 H38 119.9 . . ?
C37 C38 H38 119.9 . . ?
O9 C10 C8 120.1(11) . . ?
O9 C10 N016 123.6(12) . . ?
N016 C10 C8 116.3(11) . . ?
C31 C30 H30 118.6 . . ?
C29 C30 C31 122.7(12) . . ?
C29 C30 H30 118.6 . . ?
C6 C1 H1 119.7 . . ?
C65 C1 C6 120.7(12) . . ?
C65 C1 H1 119.7 . . ?
C34 C35 H35 117.8 . . ?
C36 C35 H35 117.8 . . ?
C36 C35 C34 124.3(15) . . ?
O8 C17 C18 111.0(15) . . ?
O7 C17 O8 124.2(18) . . ?
O7 C17 C18 124.4(12) . . ?
N00J C40 C39 122.4(12) . . ?
N00J C40 H40 118.8 . . ?
C39 C40 H40 118.8 . . ?
C35 C34 H34 120.6 . . ?
C33 C34 C35 118.9(13) . . ?
C33 C34 H34 120.6 . . ?
C18 C19 H19 106.5 . . ?
C21 C19 H19 106.5 . . ?
C21 C19 C18 109.2(19) . . ?
C20 C19 H19 106.5 . . ?
C20 C19 C18 110.4(17) . . ?
C20 C19 C21 117.0(19) . . ?
O5 C61 C57 112.0(15) . . ?
O4 C61 O5 123.8(18) . . ?
O4 C61 C57 124.3(14) . . ?
C51 C52 H52 118.9 . . ?
C47 C52 C51 122.2(11) . . ?
C47 C52 H52 118.9 . . ?
F8 B01Z F7 112.1(12) . . ?
F8 B01Z F1 108.3(16) . . ?
F7 B01Z F1 103.8(16) . . ?
F6 B01Z F8 119.8(16) . . ?
F6 B01Z F7 108.7(13) . . ?
F6 B01Z F1 102.6(16) . . ?
C54 C55 H55 117.9 . . ?
N01G C55 C54 124.1(10) . . ?
N01G C55 H55 117.9 . . ?
C3 C65 C1 120.2(13) . . ?
C3 C65 H65 119.9 . . ?
C1 C65 H65 119.9 . . ?
C32 C33 H33 118.5 . . ?
C34 C33 C32 123.0(13) . . ?
C34 C33 H33 118.5 . . ?
O6 C22 C23 120.5(10) . . ?
O6 C22 N01B 120.1(10) . . ?
N01B C22 C23 119.4(9) . . ?
C37 C36 H36 120.4 . . ?
C35 C36 C37 119.2(15) . . ?
C35 C36 H36 120.4 . . ?
N009 C57 C61 110.4(12) . . ?
N009 C57 H57 105.7 . . ?
N009 C57 C60 114.6(12) . . ?
C61 C57 H57 105.7 . . ?
C60 C57 C61 113.9(13) . . ?
C60 C57 H57 105.7 . . ?
C28 C29 C30 119.5(13) . . ?
C28 C29 H29 120.2 . . ?
C30 C29 H29 120.2 . . ?
N01B C18 C17 108.5(11) . . ?
N01B C18 C19 115.0(11) . . ?
N01B C18 H18 106.9 . . ?
C17 C18 C19 112.2(13) . . ?
C17 C18 H18 106.9 . . ?
C19 C18 H18 106.9 . . ?
C19 C21 H21A 109.5 . . ?
C19 C21 H21B 109.5 . . ?
C19 C21 H21C 109.5 . . ?
H21A C21 H21B 109.5 . . ?
H21A C21 H21C 109.5 . . ?
H21B C21 H21C 109.5 . . ?
O5 C62 H62A 109.5 . . ?
O5 C62 H62B 109.5 . . ?
O5 C62 H62C 109.5 . . ?
H62A C62 H62B 109.5 . . ?
H62A C62 H62C 109.5 . . ?
H62B C62 H62C 109.5 . . ?
C19 C20 H20A 109.5 . . ?
C19 C20 H20B 109.5 . . ?
C19 C20 H20C 109.5 . . ?
H20A C20 H20B 109.5 . . ?
H20A C20 H20C 109.5 . . ?
H20B C20 H20C 109.5 . . ?
O8 C16 H16A 109.5 . . ?
O8 C16 H16B 109.5 . . ?
O8 C16 H16C 109.5 . . ?
H16A C16 H16B 109.5 . . ?
H16A C16 H16C 109.5 . . ?
H16B C16 H16C 109.5 . . ?
F2 B11 F4 114.9(10) . . ?
F2 B11 F5 103.2(12) . . ?
F4 B11 F5 100.6(12) . . ?
F3 B11 F2 115.2(10) . . ?
F3 B11 F4 121.6(11) . . ?
F3 B11 F5 95.4(14) . . ?
C15 O11 C14 114.2(16) . . ?
O11 C15 C11 107.1(17) . . ?
O10 C15 C11 128.0(15) . . ?
O10 C15 O11 124.9(18) . . ?
O11 C14 H14A 109.5 . . ?
O11 C14 H14B 109.5 . . ?
O11 C14 H14C 109.5 . . ?
H14A C14 H14B 109.5 . . ?
H14A C14 H14C 109.5 . . ?
H14B C14 H14C 109.5 . . ?
C57 C60 H60 104.7 . . ?
C57 C60 C46 109.7(15) . . ?
C57 C60 C58 116.5(15) . . ?
C46 C60 H60 104.7 . . ?
C46 C60 C58 115.2(17) . . ?
C58 C60 H60 104.7 . . ?
C60 C46 H46A 109.5 . . ?
C60 C46 H46B 109.5 . . ?
C60 C46 H46C 109.5 . . ?
H46A C46 H46B 109.5 . . ?
H46A C46 H46C 109.5 . . ?
H46B C46 H46C 109.5 . . ?
C60 C58 H58A 109.5 . . ?
C60 C58 H58B 109.5 . . ?
C60 C58 H58C 109.5 . . ?
H58A C58 H58B 109.5 . . ?
H58A C58 H58C 109.5 . . ?
H58B C58 H58C 109.5 . . ?
H2A C2 H2B 109.5 . . ?
H2A C2 H2C 109.5 . . ?
H2B C2 H2C 109.5 . . ?
C13 C2 H2A 109.5 . . ?
C13 C2 H2B 109.5 . . ?
C13 C2 H2C 109.5 . . ?
C11 C13 C2 115.7(16) . . ?
C11 C13 H13 99.4 . . ?
C11 C13 C12 109.4(17) . . ?
C2 C13 H13 99.4 . . ?
C2 C13 C12 126.9(17) . . ?
C12 C13 H13 99.4 . . ?
C13 C12 H12A 109.5 . . ?
C13 C12 H12B 109.5 . . ?
C13 C12 H12C 109.5 . . ?
H12A C12 H12B 109.5 . . ?
H12A C12 H12C 109.5 . . ?
H12B C12 H12C 109.5 . . ?
C45 O2 C63 123(3) . . ?
N00B C44 H44 108.8 . . ?
N00B C44 C45 107.1(18) . . ?
N00B C44 C59 115(2) . . ?
C45 C44 H44 108.8 . . ?
C59 C44 H44 108.8 . . ?
C59 C44 C45 108(2) . . ?
O2 C45 C44 120(3) . . ?
O12 C45 O2 115(4) . . ?
O12 C45 C44 124(4) . . ?
O2 C63 H63A 109.5 . . ?
O2 C63 H63B 109.5 . . ?
O2 C63 H63C 109.5 . . ?
H63A C63 H63B 109.5 . . ?
H63A C63 H63C 109.5 . . ?
H63B C63 H63C 109.5 . . ?
C44 C59 H59 111.8 . . ?
C42 C59 C44 111(2) . . ?
C42 C59 H59 111.8 . . ?
C43 C59 C44 110(3) . . ?
C43 C59 H59 111.8 . . ?
C43 C59 C42 99(3) . . ?
C59 C42 H42A 109.5 . . ?
C59 C42 H42B 109.5 . . ?
C59 C42 H42C 109.5 . . ?
H42A C42 H42B 109.5 . . ?
H42A C42 H42C 109.5 . . ?
H42B C42 H42C 109.5 . . ?
C59 C43 H43A 109.5 . . ?
C59 C43 H43B 109.5 . . ?
C59 C43 H43C 109.5 . . ?
H43A C43 H43B 109.5 . . ?
H43A C43 H43C 109.5 . . ?
H43B C43 H43C 109.5 . . ?

loop_
_geom_bond_atom_site_label_1
_geom_bond_atom_site_label_2
_geom_bond_distance
_geom_bond_site_symmetry_2
_geom_bond_publ_flag
Ag01 N005 2.179(9) . ?
Ag01 N00J 2.147(9) . ?
Ag02 N01G 2.159(8) 2_655 ?
Ag02 N01G 2.159(8) . ?
Ag03 N004 2.184(9) . ?
Ag03 N004 2.185(9) 2_656 ?
Ag03 O6 2.596(9) . ?
Ag03 O6 2.597(9) 2_656 ?
N004 C9 1.342(15) . ?
N004 C4 1.376(14) . ?
N005 C24 1.300(13) . ?
N005 C25 1.341(14) . ?
C9 H9 0.9300 . ?
C9 C8 1.383(15) . ?
O6 C22 1.262(11) . ?
O9 C10 1.197(13) . ?
N009 H009 0.8600 . ?
N009 C56 1.356(14) . ?
N009 C57 1.431(15) . ?
C50 C49 1.458(16) . ?
C50 C51 1.416(14) . ?
C50 C53 1.374(15) . ?
N00B H00B 0.8600 . ?
N00B C41 1.323(16) . ?
N00B C44 1.494(18) . ?
F8 B01Z 1.280(15) . ?
F7 B01Z 1.390(17) . ?
C24 H24 0.9300 . ?
C24 C23 1.391(13) . ?
C26 C25 1.447(15) . ?
C26 C28 1.402(17) . ?
C26 C27 1.367(15) . ?
O1 C41 1.197(14) . ?
N00J C32 1.394(15) . ?
N00J C40 1.342(14) . ?
C25 C31 1.392(15) . ?
C28 H28 0.9300 . ?
C28 C29 1.368(19) . ?
C41 C39 1.544(17) . ?
C48 H48 0.9300 . ?
C48 C49 1.288(16) . ?
C48 C47 1.473(16) . ?
C6 H6 0.9300 . ?
C6 C5 1.398(16) . ?
C6 C1 1.390(17) . ?
C11 H11 0.9800 . ?
C11 N016 1.500(17) . ?
C11 C15 1.51(3) . ?
C11 C13 1.540(17) . ?
C8 C7 1.330(15) . ?
C8 C10 1.551(17) . ?
C3 H3 0.9300 . ?
C3 C4 1.411(16) . ?
C3 C65 1.343(16) . ?
C39 C38 1.330(18) . ?
C39 C40 1.404(16) . ?
C49 H49 0.9300 . ?
C7 H7 0.9300 . ?
C7 C5 1.408(16) . ?
C27 H27 0.9300 . ?
C27 C23 1.371(16) . ?
C4 C5 1.397(14) . ?
O8 C17 1.296(14) . ?
O8 C16 1.46(2) . ?
C51 N01G 1.359(14) . ?
C51 C52 1.423(16) . ?
C47 H47 0.9300 . ?
C47 C52 1.327(17) . ?
C53 H53 0.9300 . ?
C53 C54 1.387(16) . ?
O5 C61 1.325(16) . ?
O5 C62 1.41(2) . ?
C23 C22 1.479(15) . ?
C31 H31 0.9300 . ?
C31 C30 1.416(18) . ?
C32 C37 1.445(16) . ?
C32 C33 1.391(16) . ?
N016 H016 0.8600 . ?
N016 C10 1.341(14) . ?
C56 O3 1.257(13) . ?
C56 C54 1.474(17) . ?
N01B H01B 0.8600 . ?
N01B C22 1.323(13) . ?
N01B C18 1.434(13) . ?
C54 C55 1.418(15) . ?
C37 C38 1.370(18) . ?
C37 C36 1.47(2) . ?
O7 C17 1.169(18) . ?
N01G C55 1.315(14) . ?
C38 H38 0.9300 . ?
O4 C61 1.137(19) . ?
F6 B01Z 1.239(18) . ?
C30 H30 0.9300 . ?
C30 C29 1.374(18) . ?
C1 H1 0.9300 . ?
C1 C65 1.361(17) . ?
C35 H35 0.9300 . ?
C35 C34 1.376(19) . ?
C35 C36 1.33(2) . ?
C17 C18 1.53(2) . ?
C40 H40 0.9300 . ?
C34 H34 0.9300 . ?
C34 C33 1.304(17) . ?
C19 H19 0.9800 . ?
C19 C18 1.54(2) . ?
C19 C21 1.51(3) . ?
C19 C20 1.48(3) . ?
C61 C57 1.54(2) . ?
C52 H52 0.9300 . ?
B01Z F1 1.39(3) . ?
C55 H55 0.9300 . ?
C65 H65 0.9300 . ?
C33 H33 0.9300 . ?
C36 H36 0.9300 . ?
C57 H57 0.9800 . ?
C57 C60 1.472(16) . ?
C29 H29 0.9300 . ?
C18 H18 0.9800 . ?
C21 H21A 0.9600 . ?
C21 H21B 0.9600 . ?
C21 H21C 0.9600 . ?
C62 H62A 0.9600 . ?
C62 H62B 0.9600 . ?
C62 H62C 0.9600 . ?
C20 H20A 0.9600 . ?
C20 H20B 0.9600 . ?
C20 H20C 0.9600 . ?
C16 H16A 0.9600 . ?
C16 H16B 0.9600 . ?
C16 H16C 0.9600 . ?
F2 B11 1.320(11) . ?
F4 B11 1.352(11) . ?
F3 B11 1.300(12) . ?
F5 B11 1.366(14) . ?
O11 C15 1.321(17) . ?
O11 C14 1.50(2) . ?
O10 C15 1.193(19) . ?
C14 H14A 0.9600 . ?
C14 H14B 0.9600 . ?
C14 H14C 0.9600 . ?
C60 H60 0.9800 . ?
C60 C46 1.476(15) . ?
C60 C58 1.495(18) . ?
C46 H46A 0.9600 . ?
C46 H46B 0.9600 . ?
C46 H46C 0.9600 . ?
C58 H58A 0.9600 . ?
C58 H58B 0.9600 . ?
C58 H58C 0.9600 . ?
C2 H2A 0.9600 . ?
C2 H2B 0.9600 . ?
C2 H2C 0.9600 . ?
C2 C13 1.541(19) . ?
C13 H13 0.9800 . ?
C13 C12 1.55(2) . ?
C12 H12A 0.9600 . ?
C12 H12B 0.9600 . ?
C12 H12C 0.9600 . ?
O2 C45 1.28(3) . ?
O2 C63 1.49(3) . ?
C44 H44 0.9800 . ?
C44 C45 1.52(4) . ?
C44 C59 1.52(3) . ?
C45 O12 1.17(4) . ?
C63 H63A 0.9600 . ?
C63 H63B 0.9600 . ?
C63 H63C 0.9600 . ?
C59 H59 0.9800 . ?
C59 C42 1.44(3) . ?
C59 C43 1.39(3) . ?
C42 H42A 0.9600 . ?
C42 H42B 0.9600 . ?
C42 H42C 0.9600 . ?
C43 H43A 0.9600 . ?
C43 H43B 0.9600 . ?
C43 H43C 0.9600 . ?

loop_
_geom_torsion_atom_site_label_1
_geom_torsion_atom_site_label_2
_geom_torsion_atom_site_label_3
_geom_torsion_atom_site_label_4
_geom_torsion
_geom_torsion_site_symmetry_1
_geom_torsion_site_symmetry_2
_geom_torsion_site_symmetry_3
_geom_torsion_site_symmetry_4
_geom_torsion_publ_flag
Ag01 N005 C24 C23 -172.1(9) . . . . ?
Ag01 N005 C25 C26 171.3(8) . . . . ?
Ag01 N005 C25 C31 -9.5(16) . . . . ?
Ag01 N00J C32 C37 -171.2(9) . . . . ?
Ag01 N00J C32 C33 6.5(16) . . . . ?
Ag01 N00J C40 C39 172.2(10) . . . . ?
Ag02 N01G C55 C54 -174.5(9) . . . . ?
Ag03 N004 C9 C8 168.7(9) . . . . ?
Ag03 N004 C4 C3 9.4(16) . . . . ?
Ag03 N004 C4 C5 -168.9(9) . . . . ?
Ag03 O6 C22 C23 47.9(16) . . . . ?
Ag03 O6 C22 N01B -133.5(10) . . . . ?
N004 C9 C8 C7 0.1(19) . . . . ?
N004 C9 C8 C10 177.7(12) . . . . ?
N004 C4 C5 C6 177.8(12) . . . . ?
N004 C4 C5 C7 -0.7(18) . . . . ?
N005 C24 C23 C27 2.1(19) . . . . ?
N005 C24 C23 C22 177.2(11) . . . . ?
N005 C25 C31 C30 177.9(12) . . . . ?
C9 N004 C4 C3 179.7(12) . . . . ?
C9 N004 C4 C5 1.3(18) . . . . ?
C9 C8 C7 C5 0.6(19) . . . . ?
C9 C8 C10 O9 3.0(19) . . . . ?
C9 C8 C10 N016 -178.1(13) . . . . ?
N009 C56 C54 C53 15(2) . . . . ?
N009 C56 C54 C55 -166.9(12) . . . . ?
N009 C57 C60 C46 78.2(19) . . . . ?
N009 C57 C60 C58 -55(2) . . . . ?
C50 C51 N01G Ag02 171.8(9) . . . . ?
C50 C51 N01G C55 -3.2(18) . . . . ?
C50 C51 C52 C47 -2(2) . . . . ?
C50 C53 C54 C56 175.8(12) . . . . ?
C50 C53 C54 C55 -2.3(17) . . . . ?
N00B C41 C39 C38 153.8(13) . . . . ?
N00B C41 C39 C40 -31.6(19) . . . . ?
N00B C44 C45 O2 22(4) . . . . ?
N00B C44 C45 O12 -167(4) . . . . ?
N00B C44 C59 C42 46(3) . . . . ?
N00B C44 C59 C43 -63(3) . . . . ?
C24 N005 C25 C26 -0.7(17) . . . . ?
C24 N005 C25 C31 178.4(11) . . . . ?
C24 C23 C22 O6 -152.4(12) . . . . ?
C24 C23 C22 N01B 29.0(18) . . . . ?
C26 C25 C31 C30 -2.9(19) . . . . ?
C26 C28 C29 C30 3(2) . . . . ?
C26 C27 C23 C24 -3.8(18) . . . . ?
C26 C27 C23 C22 -179.2(11) . . . . ?
O1 C41 C39 C38 -28(2) . . . . ?
O1 C41 C39 C40 146.9(14) . . . . ?
N00J C32 C37 C38 -0.5(19) . . . . ?
N00J C32 C37 C36 178.1(12) . . . . ?
N00J C32 C33 C34 -179.1(13) . . . . ?
C25 N005 C24 C23 0.2(18) . . . . ?
C25 C26 C28 C29 -3(2) . . . . ?
C25 C26 C27 C23 3.4(19) . . . . ?
C25 C31 C30 C29 2(2) . . . . ?
C28 C26 C25 N005 -177.3(11) . . . . ?
C28 C26 C25 C31 3.6(18) . . . . ?
C28 C26 C27 C23 179.4(12) . . . . ?
C41 N00B C44 C45 -134(2) . . . . ?
C41 N00B C44 C59 106(2) . . . . ?
C41 C39 C38 C37 176.0(12) . . . . ?
C41 C39 C40 N00J -175.5(11) . . . . ?
C48 C47 C52 C51 2(2) . . . . ?
C6 C1 C65 C3 -5(2) . . . . ?
C11 N016 C10 O9 -3(2) . . . . ?
C11 N016 C10 C8 178.4(14) . . . . ?
C8 C7 C5 C6 -178.7(12) . . . . ?
C8 C7 C5 C4 -0.3(18) . . . . ?
C3 C4 C5 C6 -0.5(17) . . . . ?
C3 C4 C5 C7 -179.0(12) . . . . ?
C49 C50 C51 N01G -177.5(11) . . . . ?
C49 C50 C51 C52 1.3(17) . . . . ?
C49 C50 C53 C54 -179.5(12) . . . . ?
C49 C48 C47 C52 -3(2) . . . . ?
C7 C8 C10 O9 -179.6(14) . . . . ?
C7 C8 C10 N016 -1(2) . . . . ?
C27 C26 C25 N005 -1.1(18) . . . . ?
C27 C26 C25 C31 179.8(12) . . . . ?
C27 C26 C28 C29 -179.5(13) . . . . ?
C27 C23 C22 O6 22.6(18) . . . . ?
C27 C23 C22 N01B -156.0(12) . . . . ?
C4 N004 C9 C8 -1.1(19) . . . . ?
C4 C3 C65 C1 4(2) . . . . ?
O8 C17 C18 N01B 176.2(11) . . . . ?
O8 C17 C18 C19 -55.6(16) . . . . ?
C51 C50 C49 C48 -2.2(19) . . . . ?
C51 C50 C53 C54 -0.4(17) . . . . ?
C51 N01G C55 C54 0.2(19) . . . . ?
C47 C48 C49 C50 3(2) . . . . ?
C53 C50 C49 C48 177.0(14) . . . . ?
C53 C50 C51 N01G 3.3(17) . . . . ?
C53 C50 C51 C52 -177.9(12) . . . . ?
C53 C54 C55 N01G 2.5(19) . . . . ?
O5 C61 C57 N009 158.4(11) . . . . ?
O5 C61 C57 C60 -71.0(17) . . . . ?
C31 C30 C29 C28 -2(2) . . . . ?
C32 N00J C40 C39 -0.1(18) . . . . ?
C32 C37 C38 C39 -1(2) . . . . ?
C32 C37 C36 C35 0(2) . . . . ?
N016 C11 C15 O11 158.8(11) . . . . ?
N016 C11 C15 O10 -19(2) . . . . ?
N016 C11 C13 C2 70(2) . . . . ?
N016 C11 C13 C12 -81(2) . . . . ?
C56 N009 C57 C61 -74.4(17) . . . . ?
C56 N009 C57 C60 155.4(14) . . . . ?
C56 C54 C55 N01G -175.8(12) . . . . ?
O3 C56 C54 C53 -163.5(14) . . . . ?
O3 C56 C54 C55 14.6(19) . . . . ?
C5 C6 C1 C65 4(2) . . . . ?
C37 C32 C33 C34 -1(2) . . . . ?
O7 C17 C18 N01B 3(2) . . . . ?
O7 C17 C18 C19 131.4(18) . . . . ?
N01G C51 C52 C47 177.3(14) . . . . ?
C38 C39 C40 N00J -1(2) . . . . ?
C38 C37 C36 C35 178.7(15) . . . . ?
O4 C61 C57 N009 -22(2) . . . . ?
O4 C61 C57 C60 108.4(19) . . . . ?
C10 C8 C7 C5 -176.7(11) . . . . ?
C1 C6 C5 C7 177.5(13) . . . . ?
C1 C6 C5 C4 -1.0(19) . . . . ?
C35 C34 C33 C32 2(2) . . . . ?
C40 N00J C32 C37 0.8(16) . . . . ?
C40 N00J C32 C33 178.5(11) . . . . ?
C40 C39 C38 C37 1(2) . . . . ?
C34 C35 C36 C37 0(2) . . . . ?
C61 C57 C60 C46 -50.2(19) . . . . ?
C61 C57 C60 C58 176.7(15) . . . . ?
C52 C51 N01G Ag02 -7.1(15) . . . . ?
C52 C51 N01G C55 178.0(12) . . . . ?
C65 C3 C4 N004 -179.3(13) . . . . ?
C65 C3 C4 C5 -0.9(19) . . . . ?
C33 C32 C37 C38 -178.3(13) . . . . ?
C33 C32 C37 C36 0.4(18) . . . . ?
C22 N01B C18 C17 -83.7(15) . . . . ?
C22 N01B C18 C19 149.7(16) . . . . ?
C36 C37 C38 C39 -179.0(14) . . . . ?
C36 C35 C34 C33 -1(3) . . . . ?
C57 N009 C56 O3 4(2) . . . . ?
C57 N009 C56 C54 -174.2(13) . . . . ?
C18 N01B C22 O6 -7(2) . . . . ?
C18 N01B C22 C23 171.3(12) . . . . ?
C21 C19 C18 N01B -58(2) . . . . ?
C21 C19 C18 C17 177.5(15) . . . . ?
C62 O5 C61 O4 -3(2) . . . . ?
C62 O5 C61 C57 176.2(14) . . . . ?
C20 C19 C18 N01B 72.2(19) . . . . ?
C20 C19 C18 C17 -52.5(16) . . . . ?
C16 O8 C17 O7 -7(3) . . . . ?
C16 O8 C17 C18 179.5(14) . . . . ?
C15 C11 N016 C10 -77.3(17) . . . . ?
C15 C11 C13 C2 -49(2) . . . . ?
C15 C11 C13 C12 159.6(18) . . . . ?
C14 O11 C15 C11 -178.5(13) . . . . ?
C14 O11 C15 O10 -1(2) . . . . ?
C13 C11 N016 C10 162.5(15) . . . . ?
C13 C11 C15 O11 -80.2(16) . . . . ?
C13 C11 C15 O10 102(2) . . . . ?
C44 N00B C41 O1 -6(3) . . . . ?
C44 N00B C41 C39 172.0(15) . . . . ?
C45 C44 C59 C42 -74(3) . . . . ?
C45 C44 C59 C43 177(3) . . . . ?
C63 O2 C45 C44 175(2) . . . . ?
C63 O2 C45 O12 4(5) . . . . ?
C59 C44 C45 O2 147(3) . . . . ?
C59 C44 C45 O12 -42(5) . . . . ?
